data_1508204
loop_
_publ_author_name
'Vukotic, V. Nicholas'
'Harris, Kristopher J.'
'Zhu, Kelong'
'Schurko, Robert W.'
'Loeb, Stephen J.'

_publ_section_title
;
 Metal-organic frameworks with dynamic interlocked components.
;
_journal_issue 6
_journal_name_full 'Nature chemistry'
_journal_page_first 456
_journal_page_last 460
_journal_paper_doi 10.1038/nchem.1354
_journal_volume 4
_journal_year 2012
_chemical_formula_sum 'C43 H65 N O14'
_chemical_formula_weight 819.96
_chemical_name_systematic
; 
 ? 
;
_space_group_IT_number 2
_symmetry_cell_setting triclinic
_symmetry_space_group_name_Hall '-P 1'
_symmetry_space_group_name_H-M 'P -1'
_atom_sites_solution_hydrogens geom
_atom_sites_solution_primary direct
_atom_sites_solution_secondary difmap
_audit_creation_method SHELXL-97
_cell_angle_alpha 79.505(2)
_cell_angle_beta 77.528(2)
_cell_angle_gamma 72.252(2)
_cell_formula_units_Z 2
_cell_length_a 10.569(2)
_cell_length_b 14.846(3)
_cell_length_c 15.667(3)
_cell_measurement_reflns_used 684
_cell_measurement_temperature 173(2)
_cell_measurement_theta_max 25.00
_cell_measurement_theta_min 2.05
_cell_volume 2268.1(8)
_computing_cell_refinement 'Bruker SAINT'
_computing_data_collection 'Bruker SMART'
_computing_data_reduction 'Bruker SHELXTL XPREP'
_computing_molecular_graphics 'Bruker SHELXTL XP'
_computing_publication_material 'Bruker SHELXTL XCIF'
_computing_structure_refinement 'SHELXL-97 (Sheldrick, 1997)'
_computing_structure_solution 'SHELXS-97 (Sheldrick, 1997)'
_diffrn_ambient_temperature 173(2)
_diffrn_measured_fraction_theta_full 0.997
_diffrn_measured_fraction_theta_max 0.997
_diffrn_measurement_device_type 'Bruker APEX-I CCD'
_diffrn_measurement_method 'phi and omega scans'
_diffrn_radiation_monochromator graphite
_diffrn_radiation_source 'fine-focus sealed tube'
_diffrn_radiation_type MoK\a
_diffrn_radiation_wavelength 0.71073
_diffrn_reflns_av_R_equivalents 0.0319
_diffrn_reflns_av_sigmaI/netI 0.0383
_diffrn_reflns_limit_h_max 12
_diffrn_reflns_limit_h_min -12
_diffrn_reflns_limit_k_max 17
_diffrn_reflns_limit_k_min -17
_diffrn_reflns_limit_l_max 18
_diffrn_reflns_limit_l_min -18
_diffrn_reflns_number 22200
_diffrn_reflns_theta_full 25.00
_diffrn_reflns_theta_max 25.00
_diffrn_reflns_theta_min 2.05
_exptl_absorpt_coefficient_mu 0.089
_exptl_absorpt_correction_T_max 0.7457
_exptl_absorpt_correction_T_min 0.6624
_exptl_absorpt_correction_type empirical
_exptl_absorpt_process_details sadabs
_exptl_crystal_colour colourless
_exptl_crystal_density_diffrn 1.201
_exptl_crystal_density_method 'not measured'
_exptl_crystal_description block
_exptl_crystal_F_000 884
_exptl_crystal_size_max 0.38
_exptl_crystal_size_mid 0.26
_exptl_crystal_size_min 0.20
_refine_diff_density_max 1.561
_refine_diff_density_min -1.154
_refine_diff_density_rms 0.080
_refine_ls_extinction_method none
_refine_ls_goodness_of_fit_ref 1.039
_refine_ls_hydrogen_treatment constr
_refine_ls_matrix_type full
_refine_ls_number_parameters 523
_refine_ls_number_reflns 7976
_refine_ls_number_restraints 6
_refine_ls_restrained_S_all 1.040
_refine_ls_R_factor_all 0.1234
_refine_ls_R_factor_gt 0.1000
_refine_ls_shift/su_max 0.000
_refine_ls_shift/su_mean 0.000
_refine_ls_structure_factor_coef Fsqd
_refine_ls_weighting_details 'calc w=1/[\s^2^(Fo^2^)+(0.1750P)^2^+2.9944P] where P=(Fo^2^+2Fc^2^)/3'
_refine_ls_weighting_scheme calc
_refine_ls_wR_factor_gt 0.2881
_refine_ls_wR_factor_ref 0.3162
_reflns_number_gt 5743
_reflns_number_total 7976
_reflns_threshold_expression >2sigma(I)
_cod_data_source_file nchem.1354-s2.cif
_cod_data_source_block nv222
_cod_original_cell_volume 2268.1(7)
_cod_original_sg_symbol_H-M P-1
_cod_database_code 1508204

loop_
_symmetry_equiv_pos_as_xyz
'x, y, z'
'-x, -y, -z'

loop_
_atom_site_label
_atom_site_type_symbol
_atom_site_fract_x
_atom_site_fract_y
_atom_site_fract_z
_atom_site_U_iso_or_equiv
_atom_site_adp_type
_atom_site_occupancy
_atom_site_symmetry_multiplicity
_atom_site_calc_flag
_atom_site_refinement_flags
O1 O -0.0929(3) 0.3634(2) 0.0329(2) 0.0664(9) Uani 1 1 d .
O2 O -0.0684(3) 0.4530(2) 0.12508(18) 0.0550(7) Uani 1 1 d .
O3 O 0.2210(6) 0.0298(3) 0.0305(3) 0.132(2) Uani 1 1 d .
O4 O 0.3639(5) -0.0144(3) 0.1217(3) 0.1027(14) Uani 1 1 d D
O5 O -0.0545(4) 0.1844(3) 0.6975(2) 0.0863(12) Uani 1 1 d .
O6 O 0.0765(4) 0.2055(3) 0.7805(2) 0.0857(12) Uani 1 1 d D
O7 O 0.5162(3) 0.3572(3) 0.5010(2) 0.0770(10) Uani 1 1 d .
O8 O 0.4285(3) 0.3640(3) 0.6420(2) 0.0738(10) Uani 1 1 d .
O9 O 0.5395(3) -0.0147(2) 0.30189(18) 0.0561(7) Uani 1 1 d .
O10 O 0.2712(3) -0.00668(19) 0.38006(19) 0.0541(7) Uani 1 1 d .
O11 O -0.0028(3) 0.11267(19) 0.38761(17) 0.0481(6) Uani 1 1 d .
O12 O -0.0942(3) 0.3179(2) 0.37848(19) 0.0560(7) Uani 1 1 d .
O13 O 0.0118(4) 0.4795(2) 0.3332(2) 0.0758(10) Uani 1 1 d .
O14 O 0.2557(3) 0.48114(19) 0.20794(19) 0.0552(7) Uani 1 1 d .
N1 N 0.2080(3) 0.2173(2) 0.3899(2) 0.0481(8) Uani 1 1 d .
H1B H 0.1500 0.1858 0.3890 0.058 Uiso 1 1 calc R
C1 C 0.2714(4) 0.1491(3) 0.1962(2) 0.0456(9) Uani 1 1 d .
H1A H 0.3401 0.0987 0.2193 0.055 Uiso 1 1 calc R
C2 C 0.2180(5) 0.1366(3) 0.1268(2) 0.0524(10) Uani 1 1 d .
C3 C 0.1176(4) 0.2101(3) 0.0925(2) 0.0517(10) Uani 1 1 d .
H3A H 0.0818 0.2017 0.0448 0.062 Uiso 1 1 calc R
C4 C 0.0699(4) 0.2952(3) 0.1278(2) 0.0441(9) Uani 1 1 d .
C5 C 0.1240(4) 0.3070(3) 0.1979(2) 0.0426(9) Uani 1 1 d .
H5A H 0.0910 0.3656 0.2224 0.051 Uiso 1 1 calc R
C6 C 0.2251(4) 0.2344(3) 0.2319(2) 0.0411(8) Uani 1 1 d .
C7 C 0.2662(6) 0.0463(4) 0.0869(3) 0.0719(14) Uani 1 1 d .
C8 C 0.4185(9) -0.1067(4) 0.0896(5) 0.128(3) Uani 1 1 d D
H8A H 0.3481 -0.1232 0.0679 0.154 Uiso 1 1 calc R
H8B H 0.4944 -0.1049 0.0403 0.154 Uiso 1 1 calc R
C9 C 0.4646(19) -0.1769(6) 0.1610(10) 0.327(13) Uani 1 1 d D
H9A H 0.5009 -0.2398 0.1405 0.490 Uiso 1 1 calc R
H9B H 0.3889 -0.1780 0.2096 0.490 Uiso 1 1 calc R
H9C H 0.5352 -0.1606 0.1814 0.490 Uiso 1 1 calc R
C10 C -0.0384(4) 0.3721(3) 0.0900(2) 0.0489(9) Uani 1 1 d .
C11 C -0.1733(4) 0.5315(3) 0.0919(3) 0.0602(11) Uani 1 1 d .
H11A H -0.2603 0.5152 0.1063 0.072 Uiso 1 1 calc R
H11B H -0.1503 0.5455 0.0271 0.072 Uiso 1 1 calc R
C12 C -0.1835(5) 0.6155(4) 0.1349(4) 0.0755(14) Uani 1 1 d .
H12A H -0.2538 0.6702 0.1139 0.113 Uiso 1 1 calc R
H12B H -0.0969 0.6308 0.1202 0.113 Uiso 1 1 calc R
H12C H -0.2065 0.6007 0.1989 0.113 Uiso 1 1 calc R
C13 C 0.2821(4) 0.2477(3) 0.3075(2) 0.0443(9) Uani 1 1 d .
H13A H 0.3780 0.2103 0.3028 0.053 Uiso 1 1 calc R
H13B H 0.2775 0.3158 0.3047 0.053 Uiso 1 1 calc R
C14 C 0.2218(4) 0.2341(2) 0.4692(2) 0.0405(8) Uani 1 1 d .
C15 C 0.1353(4) 0.2115(3) 0.5449(2) 0.0436(8) Uani 1 1 d .
H15A H 0.0673 0.1839 0.5404 0.052 Uiso 1 1 calc R
C16 C 0.1460(4) 0.2283(3) 0.6260(2) 0.0431(8) Uani 1 1 d .
C17 C 0.2449(4) 0.2692(2) 0.6351(2) 0.0421(8) Uani 1 1 d .
H17A H 0.2524 0.2804 0.6913 0.051 Uiso 1 1 calc R
C18 C 0.3314(4) 0.2928(2) 0.5604(2) 0.0391(8) Uani 1 1 d .
C19 C 0.3217(4) 0.2758(2) 0.4776(2) 0.0402(8) Uani 1 1 d .
H19A H 0.3822 0.2921 0.4269 0.048 Uiso 1 1 calc R
C20 C 0.0464(5) 0.2032(3) 0.7051(3) 0.0574(11) Uani 1 1 d .
C21 C 0.0110(7) 0.1574(5) 0.8588(4) 0.234(9) Uani 1 1 d D
H21A H 0.0710 0.1345 0.9035 0.281 Uiso 1 1 calc R
H21B H -0.0088 0.1017 0.8438 0.281 Uiso 1 1 calc R
C22 C -0.1148(8) 0.2252(7) 0.8941(6) 0.241(9) Uani 1 1 d D
H22A H -0.1615 0.1933 0.9462 0.361 Uiso 1 1 calc R
H22B H -0.1729 0.2485 0.8492 0.361 Uiso 1 1 calc R
H22C H -0.0941 0.2791 0.9106 0.361 Uiso 1 1 calc R
C23 C 0.4362(4) 0.3400(3) 0.5628(3) 0.0500(10) Uani 1 1 d .
C24 C 0.5262(6) 0.4150(6) 0.6460(4) 0.098(2) Uani 1 1 d .
H24A H 0.6156 0.3690 0.6502 0.118 Uiso 1 1 calc R
H24B H 0.5355 0.4603 0.5918 0.118 Uiso 1 1 calc R
C25 C 0.4799(7) 0.4652(5) 0.7212(5) 0.106(2) Uani 1 1 d .
H25A H 0.5424 0.5017 0.7229 0.159 Uiso 1 1 calc R
H25B H 0.4755 0.4196 0.7748 0.159 Uiso 1 1 calc R
H25C H 0.3900 0.5089 0.7177 0.159 Uiso 1 1 calc R
C26 C 0.4969(4) -0.0268(3) 0.3931(3) 0.0551(10) Uani 1 1 d .
H26A H 0.4674 0.0357 0.4158 0.066 Uiso 1 1 calc R
H26B H 0.5727 -0.0682 0.4221 0.066 Uiso 1 1 calc R
C27 C 0.3838(5) -0.0708(3) 0.4138(3) 0.0605(11) Uani 1 1 d .
H27A H 0.4109 -0.1309 0.3872 0.073 Uiso 1 1 calc R
H27B H 0.3599 -0.0860 0.4784 0.073 Uiso 1 1 calc R
C28 C 0.1578(4) -0.0416(3) 0.4003(3) 0.0584(11) Uani 1 1 d .
H28A H 0.1249 -0.0463 0.4647 0.070 Uiso 1 1 calc R
H28B H 0.1822 -0.1061 0.3823 0.070 Uiso 1 1 calc R
C29 C 0.0496(4) 0.0240(3) 0.3531(3) 0.0555(10) Uani 1 1 d .
H29A H 0.0867 0.0351 0.2896 0.067 Uiso 1 1 calc R
H29B H -0.0240 -0.0060 0.3589 0.067 Uiso 1 1 calc R
C30 C -0.1118(4) 0.1727(3) 0.3460(3) 0.0570(11) Uani 1 1 d .
H30A H -0.1774 0.1368 0.3472 0.068 Uiso 1 1 calc R
H30B H -0.0771 0.1920 0.2836 0.068 Uiso 1 1 calc R
C31 C -0.1804(4) 0.2586(3) 0.3906(3) 0.0667(13) Uani 1 1 d .
H31A H -0.2633 0.2942 0.3663 0.080 Uiso 1 1 calc R
H31B H -0.2068 0.2396 0.4543 0.080 Uiso 1 1 calc R
C32 C -0.1546(5) 0.4041(3) 0.4128(3) 0.0680(13) Uani 1 1 d .
H32A H -0.2008 0.3914 0.4740 0.082 Uiso 1 1 calc R
H32B H -0.2237 0.4440 0.3776 0.082 Uiso 1 1 calc R
C33 C -0.0580(6) 0.4565(4) 0.4128(3) 0.0764(15) Uani 1 1 d .
H33A H -0.1073 0.5160 0.4391 0.092 Uiso 1 1 calc R
H33B H 0.0070 0.4177 0.4514 0.092 Uiso 1 1 calc R
C34 C 0.1079(5) 0.5282(3) 0.3382(4) 0.0673(12) Uani 1 1 d .
H34A H 0.1800 0.4849 0.3693 0.081 Uiso 1 1 calc R
H34B H 0.0630 0.5839 0.3707 0.081 Uiso 1 1 calc R
C35 C 0.1653(5) 0.5593(3) 0.2475(3) 0.0658(12) Uani 1 1 d .
H35A H 0.0918 0.5896 0.2128 0.079 Uiso 1 1 calc R
H35B H 0.2129 0.6071 0.2480 0.079 Uiso 1 1 calc R
C36 C 0.3102(5) 0.5061(3) 0.1184(3) 0.0654(12) Uani 1 1 d .
H36A H 0.3652 0.5504 0.1150 0.079 Uiso 1 1 calc R
H36B H 0.2362 0.5385 0.0846 0.079 Uiso 1 1 calc R
C37 C 0.3959(5) 0.4175(3) 0.0801(3) 0.0623(12) Uani 1 1 d .
H37A H 0.4288 0.4347 0.0169 0.075 Uiso 1 1 calc R
H37B H 0.3392 0.3742 0.0841 0.075 Uiso 1 1 calc R
C38 C 0.5147(5) 0.3651(4) 0.1243(3) 0.0654(12) Uani 1 1 d .
H38A H 0.4828 0.3602 0.1887 0.078 Uiso 1 1 calc R
H38B H 0.5787 0.4045 0.1105 0.078 Uiso 1 1 calc R
C39 C 0.5913(6) 0.2667(4) 0.1014(4) 0.0820(15) Uani 1 1 d .
H39A H 0.6322 0.2720 0.0382 0.098 Uiso 1 1 calc R
H39B H 0.5263 0.2287 0.1094 0.098 Uiso 1 1 calc R
C40 C 0.7039(5) 0.2115(5) 0.1553(4) 0.0804(16) Uani 1 1 d .
H40A H 0.7757 0.2446 0.1402 0.096 Uiso 1 1 calc R
H40B H 0.6659 0.2151 0.2186 0.096 Uiso 1 1 calc R
C41 C 0.7672(6) 0.1095(5) 0.1432(4) 0.0860(16) Uani 1 1 d .
H41A H 0.8458 0.0846 0.1739 0.103 Uiso 1 1 calc R
H41B H 0.8005 0.1044 0.0796 0.103 Uiso 1 1 calc R
C42 C 0.6715(5) 0.0494(5) 0.1776(3) 0.0784(15) Uani 1 1 d .
H42A H 0.5862 0.0806 0.1547 0.094 Uiso 1 1 calc R
H42B H 0.7109 -0.0132 0.1552 0.094 Uiso 1 1 calc R
C43 C 0.6410(4) 0.0338(3) 0.2762(3) 0.0593(11) Uani 1 1 d .
H43A H 0.7234 -0.0047 0.2999 0.071 Uiso 1 1 calc R
H43B H 0.6095 0.0958 0.2999 0.071 Uiso 1 1 calc R

loop_
_atom_site_aniso_label
_atom_site_aniso_U_11
_atom_site_aniso_U_22
_atom_site_aniso_U_33
_atom_site_aniso_U_23
_atom_site_aniso_U_13
_atom_site_aniso_U_12
O1 0.082(2) 0.074(2) 0.0563(18) -0.0018(15) -0.0324(16) -0.0298(17)
O2 0.0575(17) 0.0611(17) 0.0494(16) -0.0066(13) -0.0156(13) -0.0167(14)
O3 0.207(6) 0.095(3) 0.118(4) -0.056(3) -0.087(4) -0.011(3)
O4 0.133(4) 0.071(2) 0.107(3) -0.046(2) -0.050(3) 0.008(2)
O5 0.097(3) 0.136(3) 0.057(2) -0.022(2) 0.0059(18) -0.084(3)
O6 0.099(3) 0.148(4) 0.0336(16) -0.0072(18) 0.0029(16) -0.080(3)
O7 0.067(2) 0.117(3) 0.064(2) -0.0338(19) 0.0147(17) -0.056(2)
O8 0.0645(19) 0.120(3) 0.0639(19) -0.0456(19) 0.0068(15) -0.057(2)
O9 0.0529(16) 0.0657(18) 0.0526(16) -0.0084(13) -0.0092(13) -0.0201(14)
O10 0.0535(16) 0.0502(16) 0.0573(17) 0.0040(13) -0.0084(13) -0.0193(13)
O11 0.0487(15) 0.0505(15) 0.0476(15) -0.0045(12) -0.0052(12) -0.0205(12)
O12 0.0467(15) 0.0553(16) 0.0620(18) -0.0130(13) 0.0044(13) -0.0146(13)
O13 0.085(2) 0.066(2) 0.082(2) -0.0280(17) -0.0028(19) -0.0260(18)
O14 0.0601(17) 0.0454(15) 0.0640(18) -0.0004(13) -0.0156(14) -0.0205(13)
N1 0.057(2) 0.059(2) 0.0383(17) -0.0058(14) -0.0094(14) -0.0302(16)
C1 0.055(2) 0.053(2) 0.0342(18) -0.0042(16) -0.0058(16) -0.0242(18)
C2 0.072(3) 0.056(2) 0.037(2) -0.0116(17) -0.0065(18) -0.028(2)
C3 0.073(3) 0.062(2) 0.0324(19) -0.0059(17) -0.0109(18) -0.034(2)
C4 0.053(2) 0.055(2) 0.0311(17) -0.0016(15) -0.0061(15) -0.0281(18)
C5 0.053(2) 0.053(2) 0.0301(17) -0.0078(15) 0.0017(15) -0.0306(18)
C6 0.048(2) 0.051(2) 0.0294(17) -0.0049(15) -0.0030(15) -0.0245(17)
C7 0.107(4) 0.060(3) 0.057(3) -0.018(2) -0.015(3) -0.028(3)
C8 0.158(7) 0.069(4) 0.157(7) -0.060(4) -0.037(6) 0.004(4)
C9 0.44(3) 0.119(9) 0.42(3) -0.143(13) -0.30(2) 0.130(13)
C10 0.058(2) 0.064(2) 0.0341(19) -0.0008(17) -0.0086(17) -0.033(2)
C11 0.054(2) 0.074(3) 0.053(2) 0.000(2) -0.0114(19) -0.021(2)
C12 0.067(3) 0.075(3) 0.082(3) -0.019(3) -0.013(3) -0.011(3)
C13 0.048(2) 0.052(2) 0.0385(19) -0.0086(16) -0.0045(16) -0.0228(17)
C14 0.050(2) 0.0335(17) 0.0425(19) -0.0095(14) -0.0167(16) -0.0084(15)
C15 0.049(2) 0.044(2) 0.046(2) -0.0058(16) -0.0115(16) -0.0211(17)
C16 0.048(2) 0.0385(19) 0.046(2) -0.0059(15) -0.0116(16) -0.0139(16)
C17 0.047(2) 0.0426(19) 0.0410(19) -0.0116(15) -0.0113(16) -0.0130(16)
C18 0.0433(19) 0.0370(18) 0.0393(19) -0.0104(14) -0.0075(15) -0.0110(15)
C19 0.046(2) 0.0360(18) 0.0377(18) -0.0045(14) -0.0085(15) -0.0086(15)
C20 0.060(3) 0.063(3) 0.058(3) -0.016(2) 0.004(2) -0.034(2)
C21 0.129(8) 0.50(3) 0.126(8) -0.170(13) -0.017(6) -0.084(12)
C22 0.42(3) 0.157(10) 0.230(15) 0.065(10) -0.165(16) -0.184(15)
C23 0.043(2) 0.061(2) 0.051(2) -0.0225(19) 0.0018(17) -0.0190(18)
C24 0.082(4) 0.161(6) 0.088(4) -0.058(4) 0.009(3) -0.079(4)
C25 0.089(4) 0.124(5) 0.140(6) -0.055(5) -0.029(4) -0.052(4)
C26 0.059(2) 0.062(3) 0.044(2) -0.0012(18) -0.0167(18) -0.013(2)
C27 0.066(3) 0.055(2) 0.057(3) 0.009(2) -0.016(2) -0.018(2)
C28 0.061(3) 0.052(2) 0.063(3) -0.0017(19) -0.003(2) -0.024(2)
C29 0.055(2) 0.054(2) 0.063(3) -0.009(2) -0.008(2) -0.023(2)
C30 0.049(2) 0.058(2) 0.069(3) 0.001(2) -0.017(2) -0.024(2)
C31 0.044(2) 0.063(3) 0.083(3) 0.001(2) 0.003(2) -0.016(2)
C32 0.056(3) 0.060(3) 0.073(3) -0.015(2) 0.010(2) -0.006(2)
C33 0.085(4) 0.069(3) 0.070(3) -0.034(3) 0.013(3) -0.017(3)
C34 0.073(3) 0.045(2) 0.086(3) -0.020(2) -0.012(3) -0.014(2)
C35 0.067(3) 0.048(2) 0.088(3) -0.003(2) -0.031(3) -0.015(2)
C36 0.076(3) 0.067(3) 0.060(3) 0.020(2) -0.030(2) -0.034(2)
C37 0.077(3) 0.073(3) 0.046(2) 0.002(2) -0.010(2) -0.041(3)
C38 0.066(3) 0.075(3) 0.061(3) 0.005(2) -0.005(2) -0.038(2)
C39 0.076(3) 0.101(4) 0.074(3) -0.012(3) 0.000(3) -0.041(3)
C40 0.063(3) 0.114(5) 0.070(3) 0.006(3) -0.008(2) -0.046(3)
C41 0.077(4) 0.113(5) 0.070(3) -0.010(3) 0.004(3) -0.041(3)
C42 0.064(3) 0.113(4) 0.063(3) -0.018(3) 0.002(2) -0.035(3)
C43 0.049(2) 0.065(3) 0.062(3) -0.006(2) -0.0110(19) -0.013(2)

loop_
_atom_type_symbol
_atom_type_description
_atom_type_scat_dispersion_real
_atom_type_scat_dispersion_imag
_atom_type_scat_source
C C 0.0033 0.0016 'International Tables Vol C Tables 4.2.6.8 and 6.1.1.4'
H H 0.0000 0.0000 'International Tables Vol C Tables 4.2.6.8 and 6.1.1.4'
N N 0.0061 0.0033 'International Tables Vol C Tables 4.2.6.8 and 6.1.1.4'
O O 0.0106 0.0060 'International Tables Vol C Tables 4.2.6.8 and 6.1.1.4'

loop_
_geom_angle_atom_site_label_1
_geom_angle_atom_site_label_2
_geom_angle_atom_site_label_3
_geom_angle
C10 O2 C11 116.2(3)
C7 O4 C8 117.6(5)
C20 O6 C21 118.2(4)
C23 O8 C24 114.3(3)
C26 O9 C43 113.0(3)
C28 O10 C27 112.7(3)
C29 O11 C30 110.9(3)
C32 O12 C31 114.0(3)
C33 O13 C34 112.7(4)
C35 O14 C36 113.0(3)
C14 N1 C13 123.9(3)
C14 N1 H1B 118.0
C13 N1 H1B 118.0
C6 C1 C2 120.5(4)
C6 C1 H1A 119.7
C2 C1 H1A 119.7
C3 C2 C1 120.1(4)
C3 C2 C7 118.2(4)
C1 C2 C7 121.7(4)
C4 C3 C2 120.0(3)
C4 C3 H3A 120.0
C2 C3 H3A 120.0
C3 C4 C5 119.5(4)
C3 C4 C10 118.6(3)
C5 C4 C10 121.9(4)
C6 C5 C4 120.8(3)
C6 C5 H5A 119.6
C4 C5 H5A 119.6
C1 C6 C5 119.0(3)
C1 C6 C13 120.6(3)
C5 C6 C13 120.4(3)
O3 C7 O4 123.0(5)
O3 C7 C2 124.9(5)
O4 C7 C2 112.1(4)
C9 C8 O4 108.5(6)
C9 C8 H8A 110.0
O4 C8 H8A 110.0
C9 C8 H8B 110.0
O4 C8 H8B 110.0
H8A C8 H8B 108.4
C8 C9 H9A 109.5
C8 C9 H9B 109.5
H9A C9 H9B 109.5
C8 C9 H9C 109.5
H9A C9 H9C 109.5
H9B C9 H9C 109.5
O1 C10 O2 123.0(4)
O1 C10 C4 124.2(4)
O2 C10 C4 112.8(3)
O2 C11 C12 107.2(4)
O2 C11 H11A 110.3
C12 C11 H11A 110.3
O2 C11 H11B 110.3
C12 C11 H11B 110.3
H11A C11 H11B 108.5
C11 C12 H12A 109.5
C11 C12 H12B 109.5
H12A C12 H12B 109.5
C11 C12 H12C 109.5
H12A C12 H12C 109.5
H12B C12 H12C 109.5
N1 C13 C6 110.5(3)
N1 C13 H13A 109.6
C6 C13 H13A 109.6
N1 C13 H13B 109.6
C6 C13 H13B 109.6
H13A C13 H13B 108.1
N1 C14 C15 120.0(3)
N1 C14 C19 121.8(3)
C15 C14 C19 118.2(3)
C16 C15 C14 121.4(3)
C16 C15 H15A 119.3
C14 C15 H15A 119.3
C15 C16 C17 120.9(3)
C15 C16 C20 118.1(3)
C17 C16 C20 121.0(3)
C18 C17 C16 118.6(3)
C18 C17 H17A 120.7
C16 C17 H17A 120.7
C17 C18 C19 121.0(3)
C17 C18 C23 122.6(3)
C19 C18 C23 116.4(3)
C18 C19 C14 119.9(3)
C18 C19 H19A 120.0
C14 C19 H19A 120.0
O5 C20 O6 123.5(4)
O5 C20 C16 122.1(4)
O6 C20 C16 114.4(4)
O6 C21 C22 108.47(11)
O6 C21 H21A 110.0
C22 C21 H21A 110.0
O6 C21 H21B 110.0
C22 C21 H21B 110.0
H21A C21 H21B 108.4
C21 C22 H22A 109.5
C21 C22 H22B 109.5
H22A C22 H22B 109.5
C21 C22 H22C 109.5
H22A C22 H22C 109.5
H22B C22 H22C 109.5
O7 C23 O8 122.7(4)
O7 C23 C18 124.6(4)
O8 C23 C18 112.7(3)
C25 C24 O8 109.0(4)
C25 C24 H24A 109.9
O8 C24 H24A 109.9
C25 C24 H24B 109.9
O8 C24 H24B 109.9
H24A C24 H24B 108.3
C24 C25 H25A 109.5
C24 C25 H25B 109.5
H25A C25 H25B 109.5
C24 C25 H25C 109.5
H25A C25 H25C 109.5
H25B C25 H25C 109.5
O9 C26 C27 109.6(3)
O9 C26 H26A 109.8
C27 C26 H26A 109.8
O9 C26 H26B 109.8
C27 C26 H26B 109.8
H26A C26 H26B 108.2
O10 C27 C26 109.3(3)
O10 C27 H27A 109.8
C26 C27 H27A 109.8
O10 C27 H27B 109.8
C26 C27 H27B 109.8
H27A C27 H27B 108.3
O10 C28 C29 109.4(3)
O10 C28 H28A 109.8
C29 C28 H28A 109.8
O10 C28 H28B 109.8
C29 C28 H28B 109.8
H28A C28 H28B 108.2
O11 C29 C28 111.2(4)
O11 C29 H29A 109.4
C28 C29 H29A 109.4
O11 C29 H29B 109.4
C28 C29 H29B 109.4
H29A C29 H29B 108.0
O11 C30 C31 111.2(4)
O11 C30 H30A 109.4
C31 C30 H30A 109.4
O11 C30 H30B 109.4
C31 C30 H30B 109.4
H30A C30 H30B 108.0
O12 C31 C30 110.3(3)
O12 C31 H31A 109.6
C30 C31 H31A 109.6
O12 C31 H31B 109.6
C30 C31 H31B 109.6
H31A C31 H31B 108.1
O12 C32 C33 112.8(4)
O12 C32 H32A 109.0
C33 C32 H32A 109.0
O12 C32 H32B 109.0
C33 C32 H32B 109.0
H32A C32 H32B 107.8
O13 C33 C32 115.5(4)
O13 C33 H33A 108.4
C32 C33 H33A 108.4
O13 C33 H33B 108.4
C32 C33 H33B 108.4
H33A C33 H33B 107.5
O13 C34 C35 107.5(4)
O13 C34 H34A 110.2
C35 C34 H34A 110.2
O13 C34 H34B 110.2
C35 C34 H34B 110.2
H34A C34 H34B 108.5
O14 C35 C34 110.4(4)
O14 C35 H35A 109.6
C34 C35 H35A 109.6
O14 C35 H35B 109.6
C34 C35 H35B 109.6
H35A C35 H35B 108.1
O14 C36 C37 109.0(3)
O14 C36 H36A 109.9
C37 C36 H36A 109.9
O14 C36 H36B 109.9
C37 C36 H36B 109.9
H36A C36 H36B 108.3
C36 C37 C38 114.2(4)
C36 C37 H37A 108.7
C38 C37 H37A 108.7
C36 C37 H37B 108.7
C38 C37 H37B 108.7
H37A C37 H37B 107.6
C37 C38 C39 117.6(4)
C37 C38 H38A 107.9
C39 C38 H38A 107.9
C37 C38 H38B 107.9
C39 C38 H38B 107.9
H38A C38 H38B 107.2
C38 C39 C40 115.8(5)
C38 C39 H39A 108.3
C40 C39 H39A 108.3
C38 C39 H39B 108.3
C40 C39 H39B 108.3
H39A C39 H39B 107.4
C41 C40 C39 116.6(5)
C41 C40 H40A 108.1
C39 C40 H40A 108.1
C41 C40 H40B 108.1
C39 C40 H40B 108.1
H40A C40 H40B 107.3
C40 C41 C42 112.7(5)
C40 C41 H41A 109.1
C42 C41 H41A 109.1
C40 C41 H41B 109.1
C42 C41 H41B 109.1
H41A C41 H41B 107.8
C43 C42 C41 112.9(4)
C43 C42 H42A 109.0
C41 C42 H42A 109.0
C43 C42 H42B 109.0
C41 C42 H42B 109.0
H42A C42 H42B 107.8
O9 C43 C42 108.5(4)
O9 C43 H43A 110.0
C42 C43 H43A 110.0
O9 C43 H43B 110.0
C42 C43 H43B 110.0
H43A C43 H43B 108.4

loop_
_geom_bond_atom_site_label_1
_geom_bond_atom_site_label_2
_geom_bond_distance
O1 C10 1.207(5)
O2 C10 1.334(5)
O2 C11 1.448(5)
O3 C7 1.183(6)
O4 C7 1.293(6)
O4 C8 1.451(6)
O5 C20 1.215(5)
O6 C20 1.298(5)
O6 C21 1.4520(10)
O7 C23 1.185(5)
O8 C23 1.333(5)
O8 C24 1.471(5)
O9 C26 1.399(5)
O9 C43 1.418(5)
O10 C28 1.400(5)
O10 C27 1.414(5)
O11 C29 1.420(5)
O11 C30 1.426(5)
O12 C32 1.392(5)
O12 C31 1.412(5)
O13 C33 1.348(6)
O13 C34 1.436(6)
O14 C35 1.405(6)
O14 C36 1.424(5)
N1 C14 1.357(5)
N1 C13 1.432(5)
N1 H1B 0.8800
C1 C6 1.385(5)
C1 C2 1.393(5)
C1 H1A 0.9500
C2 C3 1.390(6)
C2 C7 1.484(6)
C3 C4 1.379(6)
C3 H3A 0.9500
C4 C5 1.403(5)
C4 C10 1.488(6)
C5 C6 1.386(5)
C5 H5A 0.9500
C6 C13 1.506(5)
C8 C9 1.441(8)
C8 H8A 0.9900
C8 H8B 0.9900
C9 H9A 0.9800
C9 H9B 0.9800
C9 H9C 0.9800
C11 C12 1.488(7)
C11 H11A 0.9900
C11 H11B 0.9900
C12 H12A 0.9800
C12 H12B 0.9800
C12 H12C 0.9800
C13 H13A 0.9900
C13 H13B 0.9900
C14 C15 1.388(5)
C14 C19 1.415(5)
C15 C16 1.374(5)
C15 H15A 0.9500
C16 C17 1.400(5)
C16 C20 1.513(6)
C17 C18 1.383(5)
C17 H17A 0.9500
C18 C19 1.397(5)
C18 C23 1.490(5)
C19 H19A 0.9500
C21 C22 1.4687(10)
C21 H21A 0.9900
C21 H21B 0.9900
C22 H22A 0.9800
C22 H22B 0.9800
C22 H22C 0.9800
C24 C25 1.427(8)
C24 H24A 0.9900
C24 H24B 0.9900
C25 H25A 0.9800
C25 H25B 0.9800
C25 H25C 0.9800
C26 C27 1.481(6)
C26 H26A 0.9900
C26 H26B 0.9900
C27 H27A 0.9900
C27 H27B 0.9900
C28 C29 1.493(6)
C28 H28A 0.9900
C28 H28B 0.9900
C29 H29A 0.9900
C29 H29B 0.9900
C30 C31 1.478(7)
C30 H30A 0.9900
C30 H30B 0.9900
C31 H31A 0.9900
C31 H31B 0.9900
C32 C33 1.460(7)
C32 H32A 0.9900
C32 H32B 0.9900
C33 H33A 0.9900
C33 H33B 0.9900
C34 C35 1.469(7)
C34 H34A 0.9900
C34 H34B 0.9900
C35 H35A 0.9900
C35 H35B 0.9900
C36 C37 1.496(7)
C36 H36A 0.9900
C36 H36B 0.9900
C37 C38 1.498(7)
C37 H37A 0.9900
C37 H37B 0.9900
C38 C39 1.504(8)
C38 H38A 0.9900
C38 H38B 0.9900
C39 C40 1.546(8)
C39 H39A 0.9900
C39 H39B 0.9900
C40 C41 1.486(9)
C40 H40A 0.9900
C40 H40B 0.9900
C41 C42 1.500(8)
C41 H41A 0.9900
C41 H41B 0.9900
C42 C43 1.498(7)
C42 H42A 0.9900
C42 H42B 0.9900
C43 H43A 0.9900
C43 H43B 0.9900

loop_
_cod_related_entry_id
_cod_related_entry_database
_cod_related_entry_code
1 ChemSpider 27473826
